data_4324894
loop_
_publ_author_name
'Tsun-Ren Chen'
'Hsiu-Pen Lee'
'Jhy-Der Chen'

_publ_section_title
;
 Water Attack Umpolung Aromatic Systems To Release Hydrogen
;
_journal_name_full 'Inorganic Chemistry'
_journal_page_first 3645
_journal_page_last 3650
_journal_paper_doi 10.1021/ic1025944
_journal_volume 50
_journal_year 2011
_chemical_formula_moiety '2(C52 H35 Cl Ir N2 O2 P), 0.8(C H2 Cl2), C H2 Cl2'
_chemical_formula_sum 'C105.8 H73.6 Cl5.6 Ir2 N4 O4 P2'
_chemical_formula_weight 2109.75
_space_group_IT_number 2
_symmetry_cell_setting triclinic
_symmetry_Int_Tables_number 2
_symmetry_space_group_name_Hall '-P 1'
_symmetry_space_group_name_H-M 'P -1'
_atom_sites_solution_hydrogens geom
_atom_sites_solution_primary direct
_atom_sites_solution_secondary difmap
_audit_creation_method SHELXL-97
_cell_angle_alpha 111.1710(10)
_cell_angle_beta 97.0840(10)
_cell_angle_gamma 107.6110(10)
_cell_formula_units_Z 2
_cell_length_a 16.7294(10)
_cell_length_b 16.9491(9)
_cell_length_c 18.1593(10)
_cell_measurement_reflns_used 7494
_cell_measurement_temperature 297(2)
_cell_measurement_theta_max 25.991
_cell_measurement_theta_min 2.492
_cell_volume 4417.0(4)
_computing_cell_refinement 'Bruker SMART'
_computing_data_collection 'Bruker SMART'
_computing_data_reduction 'Bruker SHELXTL'
_computing_molecular_graphics 'Bruker SHELXTL'
_computing_publication_material 'Bruker SHELXTL'
_computing_structure_refinement 'SHELXL-97 (Sheldrick, 1997)'
_computing_structure_solution 'SHELXS-97 (Sheldrick, 1990)'
_diffrn_ambient_temperature 297(2)
_diffrn_measured_fraction_theta_full 0.980
_diffrn_measured_fraction_theta_max 0.980
_diffrn_measurement_device_type 'CCD area detector'
_diffrn_measurement_method 'phi and omega scans'
_diffrn_radiation_monochromator graphite
_diffrn_radiation_probe x-ray
_diffrn_radiation_type MoK\a
_diffrn_radiation_wavelength 0.71073
_diffrn_reflns_av_R_equivalents 0.0195
_diffrn_reflns_av_sigmaI/netI 0.0301
_diffrn_reflns_limit_h_max 13
_diffrn_reflns_limit_h_min -20
_diffrn_reflns_limit_k_max 20
_diffrn_reflns_limit_k_min -13
_diffrn_reflns_limit_l_max 22
_diffrn_reflns_limit_l_min -22
_diffrn_reflns_number 24923
_diffrn_reflns_theta_full 26.02
_diffrn_reflns_theta_max 26.02
_diffrn_reflns_theta_min 1.56
_diffrn_source 'fine-focus sealed tube'
_exptl_absorpt_coefficient_mu 3.273
_exptl_absorpt_correction_T_max 1.000
_exptl_absorpt_correction_T_min 0.766
_exptl_absorpt_correction_type empirical
_exptl_crystal_colour orange
_exptl_crystal_density_diffrn 1.586
_exptl_crystal_description parallelepiped
_exptl_crystal_F_000 2095
_exptl_crystal_size_max 0.56
_exptl_crystal_size_mid 0.38
_exptl_crystal_size_min 0.34
_refine_diff_density_max 1.485
_refine_diff_density_min -0.767
_refine_diff_density_rms 0.101
_refine_ls_extinction_method none
_refine_ls_goodness_of_fit_ref 0.977
_refine_ls_hydrogen_treatment constr
_refine_ls_matrix_type full
_refine_ls_number_parameters 1135
_refine_ls_number_reflns 17092
_refine_ls_number_restraints 0
_refine_ls_restrained_S_all 0.977
_refine_ls_R_factor_all 0.0397
_refine_ls_R_factor_gt 0.0304
_refine_ls_shift/su_max 0.008
_refine_ls_shift/su_mean 0.000
_refine_ls_structure_factor_coef Fsqd
_refine_ls_weighting_details 'calc w=1/[\s^2^(Fo^2^)+(0.0750P)^2^+0.0000P] where P=(Fo^2^+2Fc^2^)/3'
_refine_ls_weighting_scheme calc
_refine_ls_wR_factor_gt 0.0945
_refine_ls_wR_factor_ref 0.1013
_reflns_number_gt 14142
_reflns_number_total 17092
_reflns_threshold_expression >2sigma(I)
_cod_data_source_file ic1025944_si_002_3.cif
_cod_data_source_block 2c
_cod_depositor_comments
;
The following automatic conversions were performed:

'_refine_ls_hydrogen_treatment' value 'constro' was replaced with the
value 'constr' as specified in the replacement file
'src/cod-tools/trunk/data/replacement-values/replacement_values.lst'.

Automatic conversion script
Id: cif_fix_values 5376 2017-05-30 11:51:03Z andrius 
;
_cod_original_formula_sum 'C105.80 H73.60 Cl5.60 Ir2 N4 O4 P2'
_cod_database_code 4324894

loop_
_symmetry_equiv_pos_as_xyz
'x, y, z'
'-x, -y, -z'

loop_
_atom_site_label
_atom_site_type_symbol
_atom_site_fract_x
_atom_site_fract_y
_atom_site_fract_z
_atom_site_U_iso_or_equiv
_atom_site_adp_type
_atom_site_occupancy
_atom_site_symmetry_multiplicity
_atom_site_calc_flag
_atom_site_refinement_flags
Ir1 Ir 0.455723(10) 0.234689(10) 0.255595(9) 0.03175(6) Uani 1 1 d .
Ir2 Ir 0.002224(10) 0.281347(10) 0.740614(9) 0.03144(6) Uani 1 1 d .
Cl1 Cl 0.31910(7) 0.22792(7) 0.28207(7) 0.0417(2) Uani 1 1 d .
Cl2 Cl 0.01726(7) 0.42104(7) 0.73203(7) 0.0428(2) Uani 1 1 d .
P1 P 0.44462(7) 0.11472(7) 0.29958(6) 0.0336(2) Uani 1 1 d .
P2 P 0.15476(7) 0.32443(7) 0.74965(7) 0.0341(2) Uani 1 1 d .
O1 O 0.5701(2) 0.51211(19) 0.42360(19) 0.0477(8) Uani 1 1 d .
O2 O 0.6214(2) 0.1941(2) 0.10849(19) 0.0471(7) Uani 1 1 d .
O3 O -0.0891(2) 0.3665(2) 0.95201(17) 0.0460(7) Uani 1 1 d .
O4 O -0.0902(2) 0.00169(19) 0.6502(2) 0.0484(8) Uani 1 1 d .
N1 N 0.5251(2) 0.3593(2) 0.3697(2) 0.0397(8) Uani 1 1 d .
N2 N 0.5675(2) 0.2404(2) 0.2155(2) 0.0374(8) Uani 1 1 d .
N3 N -0.0007(2) 0.3380(2) 0.8706(2) 0.0346(7) Uani 1 1 d .
N4 N -0.0275(2) 0.1502(2) 0.7323(2) 0.0368(8) Uani 1 1 d .
C1 C 0.5691(3) 0.3942(3) 0.4530(3) 0.0418(10) Uani 1 1 d .
C2 C 0.5883(3) 0.3535(3) 0.5027(3) 0.0492(11) Uani 1 1 d .
H2A H 0.5724 0.2906 0.4823 0.059 Uiso 1 1 calc R
C3 C 0.6322(4) 0.4099(4) 0.5843(3) 0.0630(15) Uani 1 1 d .
H3A H 0.6455 0.3845 0.6195 0.076 Uiso 1 1 calc R
C4 C 0.6565(4) 0.5046(4) 0.6138(3) 0.0656(16) Uani 1 1 d .
H4A H 0.6853 0.5405 0.6688 0.079 Uiso 1 1 calc R
C5 C 0.6396(3) 0.5470(3) 0.5651(3) 0.0568(13) Uani 1 1 d .
H5A H 0.6562 0.6100 0.5851 0.068 Uiso 1 1 calc R
C6 C 0.5966(3) 0.4893(3) 0.4848(3) 0.0463(11) Uani 1 1 d .
C7 C 0.5286(3) 0.4316(3) 0.3566(3) 0.0417(10) Uani 1 1 d .
C8 C 0.4923(3) 0.4263(3) 0.2790(3) 0.0408(10) Uani 1 1 d .
C9 C 0.4952(3) 0.5019(3) 0.2644(3) 0.0477(11) Uani 1 1 d .
H9A H 0.5222 0.5601 0.3067 0.057 Uiso 1 1 calc R
C10 C 0.4575(3) 0.4910(3) 0.1861(3) 0.0493(11) Uani 1 1 d .
C11 C 0.4634(4) 0.5659(4) 0.1672(4) 0.0716(16) Uani 1 1 d .
H11A H 0.4911 0.6250 0.2080 0.086 Uiso 1 1 calc R
C12 C 0.4291(5) 0.5530(5) 0.0901(5) 0.086(2) Uani 1 1 d .
H12A H 0.4342 0.6030 0.0783 0.103 Uiso 1 1 calc R
C13 C 0.3862(4) 0.4645(5) 0.0281(4) 0.0753(18) Uani 1 1 d .
H13A H 0.3635 0.4563 -0.0247 0.090 Uiso 1 1 calc R
C14 C 0.3773(4) 0.3895(4) 0.0446(3) 0.0605(14) Uani 1 1 d .
H14A H 0.3466 0.3311 0.0035 0.073 Uiso 1 1 calc R
C15 C 0.4147(3) 0.4009(3) 0.1236(3) 0.0458(11) Uani 1 1 d .
C16 C 0.4128(3) 0.3253(3) 0.1414(3) 0.0414(10) Uani 1 1 d .
H16A H 0.3844 0.2668 0.0996 0.050 Uiso 1 1 calc R
C17 C 0.4505(3) 0.3340(3) 0.2162(3) 0.0389(9) Uani 1 1 d .
C18 C 0.6582(3) 0.2887(3) 0.2418(3) 0.0419(10) Uani 1 1 d .
C19 C 0.7143(3) 0.3549(3) 0.3162(3) 0.0474(11) Uani 1 1 d .
H19A H 0.6943 0.3774 0.3620 0.057 Uiso 1 1 calc R
C20 C 0.8021(3) 0.3857(3) 0.3189(4) 0.0599(13) Uani 1 1 d .
H20A H 0.8420 0.4291 0.3681 0.072 Uiso 1 1 calc R
C21 C 0.8320(3) 0.3535(4) 0.2503(4) 0.0649(15) Uani 1 1 d .
H21A H 0.8912 0.3765 0.2546 0.078 Uiso 1 1 calc R
C22 C 0.7767(3) 0.2890(4) 0.1766(3) 0.0588(13) Uani 1 1 d .
H22A H 0.7965 0.2672 0.1305 0.071 Uiso 1 1 calc R
C23 C 0.6903(3) 0.2583(3) 0.1746(3) 0.0443(10) Uani 1 1 d .
C24 C 0.5499(3) 0.1871(3) 0.1377(3) 0.0369(9) Uani 1 1 d .
C25 C 0.4632(3) 0.1305(3) 0.0898(3) 0.0367(9) Uani 1 1 d .
C26 C 0.4396(3) 0.0751(3) 0.0076(3) 0.0432(10) Uani 1 1 d .
H26A H 0.4822 0.0699 -0.0202 0.052 Uiso 1 1 calc R
C27 C 0.3512(3) 0.0261(3) -0.0349(3) 0.0416(10) Uani 1 1 d .
C28 C 0.3241(3) -0.0288(3) -0.1199(3) 0.0519(12) Uani 1 1 d .
H28A H 0.3651 -0.0329 -0.1499 0.062 Uiso 1 1 calc R
C29 C 0.2379(4) -0.0758(4) -0.1582(3) 0.0605(14) Uani 1 1 d .
H29A H 0.2205 -0.1125 -0.2142 0.073 Uiso 1 1 calc R
C30 C 0.1753(4) -0.0696(4) -0.1141(3) 0.0657(15) Uani 1 1 d .
H30A H 0.1167 -0.1022 -0.1409 0.079 Uiso 1 1 calc R
C31 C 0.2005(3) -0.0153(3) -0.0314(3) 0.0518(12) Uani 1 1 d .
H31A H 0.1583 -0.0113 -0.0029 0.062 Uiso 1 1 calc R
C32 C 0.2885(3) 0.0343(3) 0.0107(3) 0.0403(10) Uani 1 1 d .
C33 C 0.3159(3) 0.0914(3) 0.0961(2) 0.0378(9) Uani 1 1 d .
H33A H 0.2737 0.0951 0.1246 0.045 Uiso 1 1 calc R
C34 C 0.4010(3) 0.1410(3) 0.1382(2) 0.0339(8) Uani 1 1 d .
C35 C 0.3932(3) 0.1153(3) 0.3838(3) 0.0410(10) Uani 1 1 d .
C36 C 0.3566(4) 0.0367(3) 0.3953(3) 0.0545(12) Uani 1 1 d .
H36A H 0.3563 -0.0185 0.3587 0.065 Uiso 1 1 calc R
C37 C 0.3209(4) 0.0389(4) 0.4595(4) 0.0676(16) Uani 1 1 d .
H37A H 0.2954 -0.0146 0.4656 0.081 Uiso 1 1 calc R
C38 C 0.3231(4) 0.1214(4) 0.5154(3) 0.0633(14) Uani 1 1 d .
H38A H 0.3002 0.1234 0.5599 0.076 Uiso 1 1 calc R
C39 C 0.3587(3) 0.1998(4) 0.5056(3) 0.0528(12) Uani 1 1 d .
H39A H 0.3602 0.2551 0.5433 0.063 Uiso 1 1 calc R
C40 C 0.3925(3) 0.1962(3) 0.4391(3) 0.0429(10) Uani 1 1 d .
H40A H 0.4152 0.2492 0.4316 0.051 Uiso 1 1 calc R
C41 C 0.3782(3) 0.0037(3) 0.2169(2) 0.0379(9) Uani 1 1 d .
C42 C 0.2883(3) -0.0306(3) 0.2015(3) 0.0531(12) Uani 1 1 d .
H42A H 0.2616 0.0004 0.2372 0.064 Uiso 1 1 calc R
C43 C 0.2381(4) -0.1108(4) 0.1332(4) 0.0663(15) Uani 1 1 d .
H43A H 0.1780 -0.1327 0.1238 0.080 Uiso 1 1 calc R
C44 C 0.2749(5) -0.1577(4) 0.0801(4) 0.0782(19) Uani 1 1 d .
H44A H 0.2406 -0.2116 0.0348 0.094 Uiso 1 1 calc R
C45 C 0.3648(4) -0.1238(4) 0.0944(3) 0.0748(18) Uani 1 1 d .
H45A H 0.3907 -0.1552 0.0579 0.090 Uiso 1 1 calc R
C46 C 0.4157(4) -0.0449(3) 0.1615(3) 0.0570(13) Uani 1 1 d .
H46A H 0.4758 -0.0234 0.1703 0.068 Uiso 1 1 calc R
C47 C 0.5443(3) 0.0971(3) 0.3315(3) 0.0411(10) Uani 1 1 d .
C48 C 0.5416(4) 0.0161(4) 0.3360(4) 0.0677(16) Uani 1 1 d .
H48A H 0.4883 -0.0300 0.3246 0.081 Uiso 1 1 calc R
C49 C 0.6183(5) 0.0042(5) 0.3573(4) 0.082(2) Uani 1 1 d .
H49A H 0.6158 -0.0498 0.3610 0.098 Uiso 1 1 calc R
C50 C 0.6963(4) 0.0696(5) 0.3727(4) 0.0793(19) Uani 1 1 d .
H50A H 0.7472 0.0600 0.3850 0.095 Uiso 1 1 calc R
C51 C 0.6999(3) 0.1504(5) 0.3702(4) 0.0705(17) Uani 1 1 d .
H51A H 0.7536 0.1962 0.3820 0.085 Uiso 1 1 calc R
C52 C 0.6238(3) 0.1644(4) 0.3501(3) 0.0500(11) Uani 1 1 d .
H52A H 0.6269 0.2198 0.3493 0.060 Uiso 1 1 calc R
C53 C 0.0484(3) 0.3780(3) 0.9532(2) 0.0390(9) Uani 1 1 d .
C54 C 0.1353(3) 0.3996(3) 0.9888(3) 0.0455(10) Uani 1 1 d .
H54A H 0.1734 0.3864 0.9574 0.055 Uiso 1 1 calc R
C55 C 0.1619(4) 0.4417(3) 1.0734(3) 0.0538(12) Uani 1 1 d .
H55A H 0.2195 0.4576 1.0995 0.065 Uiso 1 1 calc R
C56 C 0.1051(4) 0.4611(4) 1.1209(3) 0.0591(14) Uani 1 1 d .
H56A H 0.1261 0.4911 1.1776 0.071 Uiso 1 1 calc R
C57 C 0.0176(4) 0.4365(3) 1.0855(3) 0.0535(12) Uani 1 1 d .
H57A H -0.0213 0.4472 1.1166 0.064 Uiso 1 1 calc R
C58 C -0.0072(3) 0.3955(3) 1.0018(3) 0.0426(10) Uani 1 1 d .
C59 C -0.0792(3) 0.3334(3) 0.8747(2) 0.0374(9) Uani 1 1 d .
C60 C -0.1510(3) 0.2954(3) 0.8039(3) 0.0374(9) Uani 1 1 d .
C61 C -0.2324(3) 0.2934(3) 0.8086(3) 0.0444(10) Uani 1 1 d .
H61A H -0.2434 0.3174 0.8594 0.053 Uiso 1 1 calc R
C62 C -0.2993(3) 0.2551(3) 0.7367(3) 0.0435(10) Uani 1 1 d .
C63 C -0.3847(3) 0.2507(4) 0.7383(4) 0.0618(14) Uani 1 1 d .
H63A H -0.3983 0.2725 0.7881 0.074 Uiso 1 1 calc R
C64 C -0.4486(3) 0.2136(4) 0.6654(4) 0.0651(15) Uani 1 1 d .
H64A H -0.5046 0.2114 0.6669 0.078 Uiso 1 1 calc R
C65 C -0.4303(3) 0.1797(4) 0.5899(3) 0.0599(13) Uani 1 1 d .
H65A H -0.4735 0.1557 0.5416 0.072 Uiso 1 1 calc R
C66 C -0.3473(3) 0.1820(3) 0.5874(3) 0.0516(12) Uani 1 1 d .
H66A H -0.3356 0.1581 0.5370 0.062 Uiso 1 1 calc R
C67 C -0.2804(3) 0.2197(3) 0.6596(3) 0.0414(10) Uani 1 1 d .
C68 C -0.1944(3) 0.2238(3) 0.6588(3) 0.0394(9) Uani 1 1 d .
H68A H -0.1822 0.2009 0.6084 0.047 Uiso 1 1 calc R
C69 C -0.1283(3) 0.2599(3) 0.7286(3) 0.0360(9) Uani 1 1 d .
C70 C -0.0384(3) 0.1031(3) 0.7823(3) 0.0407(10) Uani 1 1 d .
C71 C -0.0163(3) 0.1301(3) 0.8658(3) 0.0521(12) Uani 1 1 d .
H71A H 0.0112 0.1913 0.9021 0.063 Uiso 1 1 calc R
C72 C -0.0369(4) 0.0616(4) 0.8932(4) 0.0660(15) Uani 1 1 d .
H72A H -0.0228 0.0771 0.9491 0.079 Uiso 1 1 calc R
C73 C -0.0784(4) -0.0299(4) 0.8384(4) 0.0740(17) Uani 1 1 d .
H73A H -0.0921 -0.0738 0.8591 0.089 Uiso 1 1 calc R
C74 C -0.0996(4) -0.0574(4) 0.7562(4) 0.0648(15) Uani 1 1 d .
H74A H -0.1271 -0.1186 0.7197 0.078 Uiso 1 1 calc R
C75 C -0.0775(3) 0.0114(3) 0.7303(3) 0.0496(11) Uani 1 1 d .
C76 C -0.0571(3) 0.0886(3) 0.6567(3) 0.0394(9) Uani 1 1 d .
C77 C -0.0562(3) 0.1140(3) 0.5902(3) 0.0377(9) Uani 1 1 d .
C78 C -0.0801(3) 0.0533(3) 0.5087(3) 0.0455(11) Uani 1 1 d .
H78A H -0.0994 -0.0092 0.4942 0.055 Uiso 1 1 calc R
C79 C -0.0751(3) 0.0862(3) 0.4482(3) 0.0445(11) Uani 1 1 d .
C80 C -0.0970(3) 0.0280(4) 0.3634(3) 0.0557(13) Uani 1 1 d .
H80A H -0.1170 -0.0349 0.3464 0.067 Uiso 1 1 calc R
C81 C -0.0892(3) 0.0624(4) 0.3076(3) 0.0629(15) Uani 1 1 d .
H81A H -0.1033 0.0231 0.2525 0.076 Uiso 1 1 calc R
C82 C -0.0600(4) 0.1572(4) 0.3313(3) 0.0647(15) Uani 1 1 d .
H82A H -0.0538 0.1801 0.2921 0.078 Uiso 1 1 calc R
C83 C -0.0404(3) 0.2162(4) 0.4126(3) 0.0570(13) Uani 1 1 d .
H83A H -0.0222 0.2787 0.4277 0.068 Uiso 1 1 calc R
C84 C -0.0477(3) 0.1823(3) 0.4733(3) 0.0432(10) Uani 1 1 d .
C85 C -0.0246(3) 0.2419(3) 0.5578(3) 0.0415(10) Uani 1 1 d .
H85A H -0.0080 0.3043 0.5729 0.050 Uiso 1 1 calc R
C86 C -0.0260(3) 0.2112(3) 0.6172(2) 0.0359(9) Uani 1 1 d .
C87 C 0.2260(3) 0.4429(3) 0.8215(2) 0.0365(9) Uani 1 1 d .
C88 C 0.1937(3) 0.4974(3) 0.8765(3) 0.0407(10) Uani 1 1 d .
H88A H 0.1352 0.4754 0.8751 0.049 Uiso 1 1 calc R
C89 C 0.2475(3) 0.5845(3) 0.9338(3) 0.0489(11) Uani 1 1 d .
H89A H 0.2257 0.6196 0.9720 0.059 Uiso 1 1 calc R
C90 C 0.3339(3) 0.6188(3) 0.9338(3) 0.0524(12) Uani 1 1 d .
H90A H 0.3703 0.6774 0.9715 0.063 Uiso 1 1 calc R
C91 C 0.3651(3) 0.5656(3) 0.8777(3) 0.0574(13) Uani 1 1 d .
H91A H 0.4227 0.5890 0.8767 0.069 Uiso 1 1 calc R
C92 C 0.3127(3) 0.4783(3) 0.8229(3) 0.0495(11) Uani 1 1 d .
H92A H 0.3356 0.4426 0.7865 0.059 Uiso 1 1 calc R
C93 C 0.1767(3) 0.3176(3) 0.6520(2) 0.0366(9) Uani 1 1 d .
C94 C 0.1954(3) 0.3932(3) 0.6336(3) 0.0503(11) Uani 1 1 d .
H94A H 0.2038 0.4500 0.6738 0.060 Uiso 1 1 calc R
C95 C 0.2016(4) 0.3843(4) 0.5557(3) 0.0622(14) Uani 1 1 d .
H95A H 0.2142 0.4352 0.5440 0.075 Uiso 1 1 calc R
C96 C 0.1890(4) 0.3001(4) 0.4953(3) 0.0623(14) Uani 1 1 d .
H96A H 0.1945 0.2945 0.4435 0.075 Uiso 1 1 calc R
C97 C 0.1685(3) 0.2250(4) 0.5125(3) 0.0562(13) Uani 1 1 d .
H97A H 0.1580 0.1680 0.4714 0.067 Uiso 1 1 calc R
C98 C 0.1633(3) 0.2331(3) 0.5898(3) 0.0458(11) Uani 1 1 d .
H98A H 0.1508 0.1818 0.6007 0.055 Uiso 1 1 calc R
C99 C 0.2136(3) 0.2594(3) 0.7771(3) 0.0391(9) Uani 1 1 d .
C100 C 0.1850(3) 0.2181(3) 0.8278(3) 0.0483(11) Uani 1 1 d .
H10A H 0.1364 0.2232 0.8460 0.058 Uiso 1 1 calc R
C101 C 0.2282(4) 0.1692(4) 0.8519(4) 0.0652(15) Uani 1 1 d .
H10B H 0.2079 0.1413 0.8852 0.078 Uiso 1 1 calc R
C102 C 0.3003(4) 0.1621(4) 0.8265(4) 0.0756(18) Uani 1 1 d .
H10C H 0.3297 0.1306 0.8436 0.091 Uiso 1 1 calc R
C103 C 0.3299(4) 0.2020(4) 0.7754(4) 0.0767(18) Uani 1 1 d .
H10D H 0.3784 0.1965 0.7573 0.092 Uiso 1 1 calc R
C104 C 0.2865(4) 0.2499(4) 0.7516(4) 0.0597(14) Uani 1 1 d .
H10E H 0.3066 0.2767 0.7175 0.072 Uiso 1 1 calc R
Cl3 Cl 0.1590(2) 0.20967(18) 1.05696(17) 0.1117(9) Uani 0.80 1 d P
Cl4 Cl 0.1086(4) 0.2796(3) 1.2045(4) 0.205(2) Uani 0.80 1 d P
C105 C 0.1843(7) 0.2819(6) 1.1569(6) 0.106(4) Uani 0.80 1 d P
H10F H 0.2290 0.2707 1.1863 0.127 Uiso 0.80 1 calc PR
H10G H 0.2101 0.3435 1.1614 0.127 Uiso 0.80 1 calc PR
Cl5 Cl 0.1785(3) 0.6285(5) 1.4776(4) 0.151(2) Uani 0.60 1 d P
Cl6 Cl 0.0644(7) 0.4442(8) 1.4035(8) 0.287(7) Uani 0.60 1 d P
C106 C 0.1301(9) 0.5458(12) 1.3928(9) 0.176(5) Uani 1 1 d .
Cl6' Cl 0.1026(9) 0.4474(9) 1.3477(8) 0.211(6) Uani 0.40 1 d P
Cl5' Cl 0.097(2) 0.576(2) 1.4795(10) 0.60(3) Uani 0.40 1 d P

loop_
_atom_site_aniso_label
_atom_site_aniso_U_11
_atom_site_aniso_U_22
_atom_site_aniso_U_33
_atom_site_aniso_U_23
_atom_site_aniso_U_13
_atom_site_aniso_U_12
Ir1 0.03124(9) 0.02706(9) 0.03199(9) 0.00882(7) 0.00557(7) 0.00991(7)
Ir2 0.03161(9) 0.03023(9) 0.02995(9) 0.00937(7) 0.00965(6) 0.01171(7)
Cl1 0.0369(5) 0.0413(6) 0.0450(6) 0.0143(5) 0.0109(4) 0.0169(4)
Cl2 0.0497(6) 0.0357(5) 0.0436(6) 0.0153(5) 0.0113(5) 0.0189(5)
P1 0.0338(5) 0.0298(5) 0.0353(5) 0.0109(4) 0.0084(4) 0.0131(4)
P2 0.0343(5) 0.0309(5) 0.0386(6) 0.0134(4) 0.0138(4) 0.0142(4)
O1 0.0510(19) 0.0305(15) 0.0460(18) 0.0052(13) 0.0095(15) 0.0091(14)
O2 0.0378(17) 0.061(2) 0.0436(17) 0.0214(16) 0.0148(14) 0.0186(15)
O3 0.0489(19) 0.0591(19) 0.0322(15) 0.0153(14) 0.0162(14) 0.0257(16)
O4 0.0479(19) 0.0316(16) 0.057(2) 0.0131(14) 0.0142(16) 0.0108(14)
N1 0.0350(19) 0.0314(18) 0.043(2) 0.0078(16) 0.0054(16) 0.0109(15)
N2 0.0299(18) 0.0363(18) 0.045(2) 0.0175(16) 0.0072(15) 0.0111(15)
N3 0.0349(18) 0.0360(18) 0.0320(17) 0.0133(15) 0.0095(14) 0.0131(15)
N4 0.0354(19) 0.0319(18) 0.0387(19) 0.0131(15) 0.0100(15) 0.0091(15)
C1 0.035(2) 0.043(2) 0.039(2) 0.0098(19) 0.0114(19) 0.0114(19)
C2 0.048(3) 0.047(3) 0.039(2) 0.010(2) 0.005(2) 0.013(2)
C3 0.057(3) 0.075(4) 0.040(3) 0.015(3) 0.004(2) 0.016(3)
C4 0.049(3) 0.074(4) 0.038(3) -0.002(3) 0.005(2) 0.008(3)
C5 0.046(3) 0.050(3) 0.045(3) -0.001(2) 0.010(2) 0.007(2)
C6 0.035(2) 0.039(2) 0.046(3) 0.004(2) 0.012(2) 0.0057(19)
C7 0.033(2) 0.031(2) 0.049(3) 0.0097(19) 0.0116(19) 0.0055(17)
C8 0.037(2) 0.038(2) 0.048(2) 0.017(2) 0.016(2) 0.0153(19)
C9 0.053(3) 0.030(2) 0.058(3) 0.015(2) 0.017(2) 0.016(2)
C10 0.048(3) 0.040(2) 0.067(3) 0.027(2) 0.016(2) 0.022(2)
C11 0.082(4) 0.049(3) 0.090(4) 0.036(3) 0.016(3) 0.028(3)
C12 0.110(6) 0.071(4) 0.101(5) 0.056(4) 0.022(4) 0.045(4)
C13 0.082(4) 0.081(4) 0.087(4) 0.059(4) 0.015(4) 0.037(4)
C14 0.057(3) 0.061(3) 0.064(3) 0.035(3) 0.001(3) 0.019(3)
C15 0.040(2) 0.049(3) 0.059(3) 0.030(2) 0.017(2) 0.021(2)
C16 0.039(2) 0.034(2) 0.047(2) 0.0161(19) 0.0084(19) 0.0113(18)
C17 0.036(2) 0.036(2) 0.047(2) 0.0183(19) 0.0113(19) 0.0145(18)
C18 0.031(2) 0.042(2) 0.056(3) 0.024(2) 0.0047(19) 0.0159(19)
C19 0.042(3) 0.039(2) 0.051(3) 0.015(2) 0.006(2) 0.009(2)
C20 0.040(3) 0.048(3) 0.076(4) 0.024(3) 0.001(3) 0.004(2)
C21 0.038(3) 0.062(3) 0.096(4) 0.042(3) 0.016(3) 0.011(2)
C22 0.042(3) 0.075(4) 0.065(3) 0.036(3) 0.020(3) 0.020(3)
C23 0.036(2) 0.049(3) 0.053(3) 0.028(2) 0.014(2) 0.015(2)
C24 0.039(2) 0.041(2) 0.038(2) 0.0194(19) 0.0124(18) 0.0200(19)
C25 0.038(2) 0.034(2) 0.039(2) 0.0128(18) 0.0108(18) 0.0167(18)
C26 0.045(3) 0.045(2) 0.039(2) 0.015(2) 0.010(2) 0.020(2)
C27 0.049(3) 0.038(2) 0.035(2) 0.0136(19) 0.0064(19) 0.017(2)
C28 0.058(3) 0.053(3) 0.034(2) 0.009(2) 0.007(2) 0.021(2)
C29 0.070(4) 0.056(3) 0.035(2) 0.005(2) 0.000(2) 0.020(3)
C30 0.052(3) 0.065(3) 0.051(3) 0.011(3) -0.008(2) 0.009(3)
C31 0.044(3) 0.054(3) 0.041(2) 0.014(2) 0.003(2) 0.008(2)
C32 0.043(2) 0.033(2) 0.037(2) 0.0126(18) 0.0019(18) 0.0101(18)
C33 0.040(2) 0.040(2) 0.035(2) 0.0157(18) 0.0127(18) 0.0147(19)
C34 0.037(2) 0.0285(19) 0.035(2) 0.0130(17) 0.0071(17) 0.0127(17)
C35 0.044(2) 0.046(2) 0.038(2) 0.017(2) 0.0122(19) 0.023(2)
C36 0.072(4) 0.048(3) 0.057(3) 0.027(2) 0.031(3) 0.028(3)
C37 0.080(4) 0.069(4) 0.080(4) 0.048(3) 0.041(3) 0.036(3)
C38 0.059(3) 0.090(4) 0.057(3) 0.036(3) 0.033(3) 0.037(3)
C39 0.055(3) 0.062(3) 0.042(3) 0.015(2) 0.018(2) 0.030(3)
C40 0.042(2) 0.045(2) 0.041(2) 0.015(2) 0.0094(19) 0.020(2)
C41 0.047(3) 0.028(2) 0.035(2) 0.0114(17) 0.0095(18) 0.0110(18)
C42 0.045(3) 0.042(3) 0.068(3) 0.021(2) 0.007(2) 0.015(2)
C43 0.051(3) 0.050(3) 0.074(4) 0.021(3) -0.003(3) 0.001(2)
C44 0.100(5) 0.043(3) 0.055(3) 0.013(3) 0.005(3) -0.006(3)
C45 0.096(5) 0.048(3) 0.055(3) 0.003(3) 0.033(3) 0.010(3)
C46 0.063(3) 0.044(3) 0.051(3) 0.011(2) 0.027(3) 0.011(2)
C47 0.043(2) 0.042(2) 0.039(2) 0.0131(19) 0.0099(19) 0.022(2)
C48 0.053(3) 0.050(3) 0.100(5) 0.032(3) 0.008(3) 0.024(3)
C49 0.079(5) 0.069(4) 0.097(5) 0.031(4) 0.000(4) 0.043(4)
C50 0.058(4) 0.114(6) 0.077(4) 0.030(4) 0.013(3) 0.059(4)
C51 0.035(3) 0.112(5) 0.068(4) 0.044(4) 0.011(3) 0.026(3)
C52 0.039(3) 0.059(3) 0.052(3) 0.026(2) 0.010(2) 0.015(2)
C53 0.049(3) 0.034(2) 0.032(2) 0.0122(18) 0.0076(19) 0.0159(19)
C54 0.046(3) 0.047(3) 0.044(2) 0.020(2) 0.011(2) 0.018(2)
C55 0.056(3) 0.055(3) 0.042(3) 0.019(2) 0.000(2) 0.017(2)
C56 0.086(4) 0.055(3) 0.035(2) 0.016(2) 0.011(3) 0.030(3)
C57 0.069(3) 0.056(3) 0.036(2) 0.013(2) 0.018(2) 0.030(3)
C58 0.051(3) 0.041(2) 0.038(2) 0.0157(19) 0.013(2) 0.021(2)
C59 0.042(2) 0.038(2) 0.034(2) 0.0135(18) 0.0149(18) 0.0176(19)
C60 0.033(2) 0.039(2) 0.040(2) 0.0165(19) 0.0099(18) 0.0121(18)
C61 0.043(2) 0.047(3) 0.046(2) 0.017(2) 0.018(2) 0.022(2)
C62 0.038(2) 0.046(2) 0.052(3) 0.022(2) 0.015(2) 0.019(2)
C63 0.046(3) 0.080(4) 0.070(4) 0.033(3) 0.027(3) 0.032(3)
C64 0.031(3) 0.079(4) 0.080(4) 0.030(3) 0.010(3) 0.020(3)
C65 0.045(3) 0.066(3) 0.062(3) 0.024(3) 0.003(2) 0.021(3)
C66 0.044(3) 0.053(3) 0.052(3) 0.018(2) 0.007(2) 0.018(2)
C67 0.040(2) 0.038(2) 0.047(2) 0.016(2) 0.013(2) 0.0170(19)
C68 0.035(2) 0.044(2) 0.038(2) 0.0123(19) 0.0139(18) 0.0165(19)
C69 0.036(2) 0.035(2) 0.037(2) 0.0146(18) 0.0122(18) 0.0138(18)
C70 0.039(2) 0.039(2) 0.050(3) 0.022(2) 0.017(2) 0.0157(19)
C71 0.050(3) 0.053(3) 0.062(3) 0.032(2) 0.021(2) 0.017(2)
C72 0.075(4) 0.070(4) 0.070(4) 0.044(3) 0.033(3) 0.026(3)
C73 0.085(4) 0.061(4) 0.092(5) 0.049(4) 0.041(4) 0.020(3)
C74 0.066(4) 0.041(3) 0.092(4) 0.033(3) 0.030(3) 0.015(2)
C75 0.047(3) 0.043(3) 0.062(3) 0.026(2) 0.021(2) 0.014(2)
C76 0.033(2) 0.034(2) 0.047(2) 0.0125(19) 0.0136(19) 0.0114(18)
C77 0.034(2) 0.038(2) 0.040(2) 0.0129(19) 0.0123(18) 0.0172(18)
C78 0.040(2) 0.044(2) 0.041(2) 0.005(2) 0.0093(19) 0.016(2)
C79 0.033(2) 0.050(3) 0.037(2) 0.003(2) 0.0044(18) 0.019(2)
C80 0.048(3) 0.068(3) 0.035(2) 0.005(2) 0.005(2) 0.024(3)
C81 0.054(3) 0.081(4) 0.033(2) 0.002(3) 0.003(2) 0.028(3)
C82 0.056(3) 0.095(4) 0.036(3) 0.027(3) 0.008(2) 0.022(3)
C83 0.053(3) 0.068(3) 0.039(2) 0.018(2) 0.007(2) 0.015(3)
C84 0.031(2) 0.057(3) 0.036(2) 0.015(2) 0.0065(18) 0.016(2)
C85 0.037(2) 0.045(2) 0.037(2) 0.0132(19) 0.0098(18) 0.0139(19)
C86 0.026(2) 0.039(2) 0.038(2) 0.0103(18) 0.0104(17) 0.0128(17)
C87 0.040(2) 0.030(2) 0.040(2) 0.0149(18) 0.0101(18) 0.0144(18)
C88 0.040(2) 0.038(2) 0.042(2) 0.0153(19) 0.0110(19) 0.0128(19)
C89 0.055(3) 0.038(2) 0.048(3) 0.012(2) 0.012(2) 0.018(2)
C90 0.051(3) 0.034(2) 0.053(3) 0.011(2) -0.001(2) 0.005(2)
C91 0.038(3) 0.045(3) 0.074(4) 0.019(3) 0.007(2) 0.006(2)
C92 0.036(2) 0.041(2) 0.060(3) 0.011(2) 0.014(2) 0.011(2)
C93 0.033(2) 0.041(2) 0.039(2) 0.0172(19) 0.0124(17) 0.0151(18)
C94 0.060(3) 0.044(3) 0.048(3) 0.020(2) 0.017(2) 0.020(2)
C95 0.070(4) 0.064(3) 0.060(3) 0.038(3) 0.023(3) 0.017(3)
C96 0.060(3) 0.076(4) 0.048(3) 0.025(3) 0.022(3) 0.021(3)
C97 0.050(3) 0.060(3) 0.045(3) 0.006(2) 0.015(2) 0.021(2)
C98 0.045(3) 0.044(2) 0.045(2) 0.011(2) 0.018(2) 0.019(2)
C99 0.041(2) 0.030(2) 0.049(2) 0.0162(19) 0.0110(19) 0.0165(18)
C100 0.052(3) 0.044(3) 0.051(3) 0.022(2) 0.013(2) 0.017(2)
C101 0.079(4) 0.054(3) 0.064(3) 0.034(3) 0.006(3) 0.019(3)
C102 0.083(4) 0.068(4) 0.093(5) 0.041(4) 0.012(4) 0.046(3)
C103 0.077(4) 0.083(4) 0.116(5) 0.058(4) 0.051(4) 0.061(4)
C104 0.059(3) 0.069(3) 0.076(4) 0.039(3) 0.032(3) 0.041(3)
Cl3 0.132(2) 0.0944(17) 0.0959(17) 0.0410(14) -0.0002(16) 0.0370(16)
Cl4 0.264(6) 0.199(4) 0.298(6) 0.160(5) 0.192(5) 0.163(4)
C105 0.118(8) 0.084(6) 0.116(8) 0.066(6) -0.019(6) 0.027(6)
Cl5 0.111(3) 0.170(5) 0.121(4) 0.018(3) 0.003(3) 0.049(3)
Cl6 0.250(11) 0.247(10) 0.299(13) 0.184(11) -0.012(9) -0.044(8)
C106 0.183(13) 0.218(15) 0.139(10) 0.080(11) -0.013(9) 0.106(12)
Cl6' 0.193(12) 0.172(10) 0.219(13) 0.029(9) -0.015(9) 0.099(9)
Cl5' 1.16(8) 0.86(6) 0.143(11) 0.19(2) 0.19(3) 0.89(6)

loop_
_atom_type_symbol
_atom_type_description
_atom_type_scat_dispersion_real
_atom_type_scat_dispersion_imag
_atom_type_scat_source
C C 0.0033 0.0016 'International Tables Vol C Tables 4.2.6.8 and 6.1.1.4'
H H 0.0000 0.0000 'International Tables Vol C Tables 4.2.6.8 and 6.1.1.4'
N N 0.0061 0.0033 'International Tables Vol C Tables 4.2.6.8 and 6.1.1.4'
O O 0.0106 0.0060 'International Tables Vol C Tables 4.2.6.8 and 6.1.1.4'
P P 0.1023 0.0942 'International Tables Vol C Tables 4.2.6.8 and 6.1.1.4'
Cl Cl 0.1484 0.1585 'International Tables Vol C Tables 4.2.6.8 and 6.1.1.4'
Ir Ir -1.4442 7.9887 'International Tables Vol C Tables 4.2.6.8 and 6.1.1.4'

loop_
_geom_angle_atom_site_label_1
_geom_angle_atom_site_label_2
_geom_angle_atom_site_label_3
_geom_angle
C34 Ir1 N2 80.70(15)
C34 Ir1 C17 88.11(16)
N2 Ir1 C17 87.42(15)
C34 Ir1 N1 166.28(15)
N2 Ir1 N1 93.18(13)
C17 Ir1 N1 79.31(15)
C34 Ir1 Cl1 92.87(12)
N2 Ir1 Cl1 171.25(10)
C17 Ir1 Cl1 86.43(12)
N1 Ir1 Cl1 91.80(10)
C34 Ir1 P1 90.28(11)
N2 Ir1 P1 98.43(10)
C17 Ir1 P1 173.61(12)
N1 Ir1 P1 102.82(10)
Cl1 Ir1 P1 87.47(4)
C86 Ir2 N4 80.30(15)
C86 Ir2 C69 88.52(16)
N4 Ir2 C69 87.90(15)
C86 Ir2 N3 166.02(14)
N4 Ir2 N3 93.27(13)
C69 Ir2 N3 78.80(14)
C86 Ir2 Cl2 92.93(12)
N4 Ir2 Cl2 170.99(10)
C69 Ir2 Cl2 85.98(12)
N3 Ir2 Cl2 92.02(9)
C86 Ir2 P2 90.48(11)
N4 Ir2 P2 100.01(10)
C69 Ir2 P2 171.75(12)
N3 Ir2 P2 102.91(9)
Cl2 Ir2 P2 85.90(4)
C41 P1 C35 102.9(2)
C41 P1 C47 101.9(2)
C35 P1 C47 102.3(2)
C41 P1 Ir1 110.87(14)
C35 P1 Ir1 117.86(14)
C47 P1 Ir1 118.75(15)
C99 P2 C93 102.6(2)
C99 P2 C87 101.24(19)
C93 P2 C87 102.77(19)
C99 P2 Ir2 119.70(14)
C93 P2 Ir2 111.34(14)
C87 P2 Ir2 116.92(14)
C6 O1 C7 105.3(3)
C24 O2 C23 105.2(3)
C59 O3 C58 104.2(3)
C76 O4 C75 104.5(3)
C7 N1 C1 105.0(4)
C7 N1 Ir1 109.7(3)
C1 N1 Ir1 145.2(3)
C24 N2 C18 106.3(4)
C24 N2 Ir1 112.1(3)
C18 N2 Ir1 141.3(3)
C59 N3 C53 104.8(3)
C59 N3 Ir2 109.6(3)
C53 N3 Ir2 145.7(3)
C76 N4 C70 106.7(4)
C76 N4 Ir2 112.5(3)
C70 N4 Ir2 140.0(3)
C2 C1 C6 119.8(4)
C2 C1 N1 133.0(4)
C6 C1 N1 107.2(4)
C1 C2 C3 117.7(5)
C1 C2 H2A 121.2
C3 C2 H2A 121.2
C2 C3 C4 120.5(5)
C2 C3 H3A 119.8
C4 C3 H3A 119.8
C5 C4 C3 122.9(5)
C5 C4 H4A 118.5
C3 C4 H4A 118.5
C6 C5 C4 115.0(5)
C6 C5 H5A 122.5
C4 C5 H5A 122.5
O1 C6 C5 127.6(5)
O1 C6 C1 108.3(4)
C5 C6 C1 124.1(5)
N1 C7 O1 114.2(4)
N1 C7 C8 123.2(4)
O1 C7 C8 122.6(4)
C9 C8 C7 123.8(4)
C9 C8 C17 122.5(4)
C7 C8 C17 113.6(4)
C8 C9 C10 120.4(4)
C8 C9 H9A 119.8
C10 C9 H9A 119.8
C15 C10 C11 119.4(5)
C15 C10 C9 118.2(4)
C11 C10 C9 122.4(5)
C12 C11 C10 120.8(6)
C12 C11 H11A 119.6
C10 C11 H11A 119.6
C13 C12 C11 120.3(6)
C13 C12 H12A 119.8
C11 C12 H12A 119.8
C12 C13 C14 120.6(6)
C12 C13 H13A 119.7
C14 C13 H13A 119.7
C13 C14 C15 120.3(5)
C13 C14 H14A 119.8
C15 C14 H14A 119.9
C10 C15 C14 118.5(4)
C10 C15 C16 119.6(4)
C14 C15 C16 121.9(5)
C17 C16 C15 123.4(4)
C17 C16 H16A 118.3
C15 C16 H16A 118.3
C16 C17 C8 115.9(4)
C16 C17 Ir1 130.0(3)
C8 C17 Ir1 114.2(3)
C23 C18 C19 120.1(4)
C23 C18 N2 106.7(4)
C19 C18 N2 133.3(4)
C18 C19 C20 116.4(5)
C18 C19 H19A 121.8
C20 C19 H19A 121.8
C21 C20 C19 121.9(5)
C21 C20 H20A 119.1
C19 C20 H20A 119.1
C20 C21 C22 121.8(5)
C20 C21 H21A 119.1
C22 C21 H21A 119.1
C23 C22 C21 116.0(5)
C23 C22 H22A 122.0
C21 C22 H22A 122.0
O2 C23 C22 127.7(4)
O2 C23 C18 108.5(4)
C22 C23 C18 123.8(5)
N2 C24 O2 113.3(4)
N2 C24 C25 121.8(4)
O2 C24 C25 124.8(4)
C26 C25 C24 125.1(4)
C26 C25 C34 123.4(4)
C24 C25 C34 111.5(4)
C25 C26 C27 120.3(4)
C25 C26 H26A 119.8
C27 C26 H26A 119.8
C28 C27 C26 122.2(4)
C28 C27 C32 120.0(4)
C26 C27 C32 117.8(4)
C29 C28 C27 120.1(5)
C29 C28 H28A 119.9
C27 C28 H28A 119.9
C28 C29 C30 120.6(5)
C28 C29 H29A 119.7
C30 C29 H29A 119.7
C31 C30 C29 120.1(5)
C31 C30 H30A 119.9
C29 C30 H30A 119.9
C30 C31 C32 121.3(5)
C30 C31 H31A 119.4
C32 C31 H31A 119.4
C33 C32 C31 122.2(4)
C33 C32 C27 120.0(4)
C31 C32 C27 117.8(4)
C34 C33 C32 123.2(4)
C34 C33 H33A 118.4
C32 C33 H33A 118.4
C33 C34 C25 115.2(4)
C33 C34 Ir1 130.8(3)
C25 C34 Ir1 113.8(3)
C40 C35 C36 118.0(4)
C40 C35 P1 119.8(3)
C36 C35 P1 122.1(3)
C37 C36 C35 121.3(5)
C37 C36 H36A 119.3
C35 C36 H36A 119.3
C36 C37 C38 119.4(5)
C36 C37 H37A 120.3
C38 C37 H37A 120.3
C39 C38 C37 120.5(5)
C39 C38 H38A 119.7
C37 C38 H38A 119.7
C38 C39 C40 119.4(5)
C38 C39 H39A 120.3
C40 C39 H39A 120.3
C35 C40 C39 121.2(4)
C35 C40 H40A 119.4
C39 C40 H40A 119.4
C42 C41 C46 117.9(4)
C42 C41 P1 121.3(3)
C46 C41 P1 120.5(4)
C41 C42 C43 120.5(5)
C41 C42 H42A 119.8
C43 C42 H42A 119.8
C44 C43 C42 121.3(6)
C44 C43 H43A 119.3
C42 C43 H43A 119.3
C43 C44 C45 118.9(5)
C43 C44 H44A 120.6
C45 C44 H44A 120.6
C46 C45 C44 120.9(5)
C46 C45 H45A 119.6
C44 C45 H45A 119.6
C45 C46 C41 120.6(5)
C45 C46 H46A 119.7
C41 C46 H46A 119.7
C52 C47 C48 118.4(4)
C52 C47 P1 119.7(4)
C48 C47 P1 121.9(4)
C47 C48 C49 120.1(6)
C47 C48 H48A 120.0
C49 C48 H48A 120.0
C50 C49 C48 121.0(6)
C50 C49 H49A 119.5
C48 C49 H49A 119.5
C49 C50 C51 119.4(5)
C49 C50 H50A 120.3
C51 C50 H50A 120.3
C50 C51 C52 120.5(6)
C50 C51 H51A 119.8
C52 C51 H51A 119.8
C47 C52 C51 120.5(5)
C47 C52 H52A 119.8
C51 C52 H52A 119.8
C58 C53 C54 120.2(4)
C58 C53 N3 107.4(4)
C54 C53 N3 132.4(4)
C55 C54 C53 116.4(5)
C55 C54 H54A 121.8
C53 C54 H54A 121.8
C54 C55 C56 122.1(5)
C54 C55 H55A 118.9
C56 C55 H55A 118.9
C55 C56 C57 121.5(5)
C55 C56 H56A 119.3
C57 C56 H56A 119.3
C58 C57 C56 115.4(5)
C58 C57 H57A 122.3
C56 C57 H57A 122.3
O3 C58 C53 108.7(4)
O3 C58 C57 127.0(4)
C53 C58 C57 124.3(5)
N3 C59 O3 114.9(4)
N3 C59 C60 123.4(4)
O3 C59 C60 121.7(4)
C61 C60 C69 123.9(4)
C61 C60 C59 123.1(4)
C69 C60 C59 113.0(4)
C60 C61 C62 119.8(4)
C60 C61 H61A 120.1
C62 C61 H61A 120.1
C61 C62 C63 122.0(4)
C61 C62 C67 118.9(4)
C63 C62 C67 119.1(4)
C64 C63 C62 120.0(5)
C64 C63 H63A 120.0
C62 C63 H63A 120.0
C65 C64 C63 121.2(5)
C65 C64 H64A 119.4
C63 C64 H64A 119.4
C66 C65 C64 119.5(5)
C66 C65 H65A 120.2
C64 C65 H65A 120.2
C65 C66 C67 121.3(5)
C65 C66 H66A 119.3
C67 C66 H66A 119.3
C68 C67 C66 122.5(4)
C68 C67 C62 118.6(4)
C66 C67 C62 118.9(4)
C69 C68 C67 123.4(4)
C69 C68 H68A 118.3
C67 C68 H68A 118.3
C68 C69 C60 115.4(4)
C68 C69 Ir2 129.3(3)
C60 C69 Ir2 115.0(3)
C75 C70 C71 119.8(4)
C75 C70 N4 106.5(4)
C71 C70 N4 133.7(4)
C70 C71 C72 117.0(5)
C70 C71 H71A 121.5
C72 C71 H71A 121.5
C73 C72 C71 121.2(5)
C73 C72 H72A 119.4
C71 C72 H72A 119.4
C74 C73 C72 122.5(5)
C74 C73 H73A 118.8
C72 C73 H73A 118.8
C75 C74 C73 115.4(5)
C75 C74 H74A 122.3
C73 C74 H74A 122.3
C74 C75 C70 124.2(5)
C74 C75 O4 126.8(5)
C70 C75 O4 109.0(4)
N4 C76 O4 113.4(4)
N4 C76 C77 121.0(4)
O4 C76 C77 125.6(4)
C78 C77 C76 124.7(4)
C78 C77 C86 123.2(4)
C76 C77 C86 112.2(4)
C77 C78 C79 119.8(4)
C77 C78 H78A 120.1
C79 C78 H78A 120.1
C78 C79 C80 122.9(5)
C78 C79 C84 118.1(4)
C80 C79 C84 119.0(5)
C81 C80 C79 121.0(5)
C81 C80 H80A 119.5
C79 C80 H80A 119.5
C80 C81 C82 120.8(5)
C80 C81 H81A 119.6
C82 C81 H81A 119.6
C83 C82 C81 120.3(5)
C83 C82 H82A 119.9
C81 C82 H82A 119.9
C82 C83 C84 120.5(5)
C82 C83 H83A 119.7
C84 C83 H83A 119.7
C83 C84 C79 118.3(4)
C83 C84 C85 121.5(4)
C79 C84 C85 120.1(4)
C86 C85 C84 122.5(4)
C86 C85 H85A 118.8
C84 C85 H85A 118.8
C85 C86 C77 116.4(4)
C85 C86 Ir2 130.0(3)
C77 C86 Ir2 113.5(3)
C88 C87 C92 118.5(4)
C88 C87 P2 120.2(3)
C92 C87 P2 121.3(3)
C87 C88 C89 120.9(4)
C87 C88 H88A 119.6
C89 C88 H88A 119.6
C88 C89 C90 119.7(4)
C88 C89 H89A 120.2
C90 C89 H89A 120.2
C91 C90 C89 119.2(4)
C91 C90 H90A 120.4
C89 C90 H90A 120.4
C90 C91 C92 121.1(5)
C90 C91 H91A 119.5
C92 C91 H91A 119.5
C91 C92 C87 120.6(4)
C91 C92 H92A 119.7
C87 C92 H92A 119.7
C98 C93 C94 118.1(4)
C98 C93 P2 120.1(3)
C94 C93 P2 121.3(3)
C95 C94 C93 120.5(5)
C95 C94 H94A 119.7
C93 C94 H94A 119.7
C94 C95 C96 120.3(5)
C94 C95 H95A 119.9
C96 C95 H95A 119.9
C97 C96 C95 119.5(5)
C97 C96 H96A 120.2
C95 C96 H96A 120.2
C96 C97 C98 120.8(5)
C96 C97 H97A 119.6
C98 C97 H97A 119.6
C97 C98 C93 120.8(5)
C97 C98 H98A 119.6
C93 C98 H98A 119.6
C104 C99 C100 117.4(4)
C104 C99 P2 124.1(4)
C100 C99 P2 118.5(3)
C99 C100 C101 121.0(5)
C99 C100 H10A 119.5
C101 C100 H10A 119.5
C102 C101 C100 120.1(5)
C102 C101 H10B 119.9
C100 C101 H10B 119.9
C101 C102 C103 120.1(5)
C101 C102 H10C 119.9
C103 C102 H10C 119.9
C104 C103 C102 119.3(5)
C104 C103 H10D 120.3
C102 C103 H10D 120.3
C103 C104 C99 122.0(5)
C103 C104 H10E 119.0
C99 C104 H10E 119.0
Cl4 C105 Cl3 119.4(6)
Cl4 C105 H10F 107.5
Cl3 C105 H10F 107.5
Cl4 C105 H10G 107.5
Cl3 C105 H10G 107.5
H10F C105 H10G 107.0
Cl5' Cl5 C106 69.4(10)
Cl6' Cl6 C106 52.2(7)
Cl6' Cl6 Cl5' 104.2(13)
C106 Cl6 Cl5' 52.0(10)
Cl6' C106 Cl5' 113.0(18)
Cl6' C106 Cl5 144.8(11)
Cl5' C106 Cl5 50.9(16)
Cl6' C106 Cl6 43.7(8)
Cl5' C106 Cl6 69.4(14)
Cl5 C106 Cl6 111.9(10)
Cl6 Cl6' C106 84.1(11)
Cl5 Cl5' C106 59.7(14)
Cl5 Cl5' Cl6 109.9(12)
C106 Cl5' Cl6 58.6(9)

loop_
_geom_bond_atom_site_label_1
_geom_bond_atom_site_label_2
_geom_bond_distance
Ir1 C34 2.024(4)
Ir1 N2 2.078(3)
Ir1 C17 2.073(4)
Ir1 N1 2.205(3)
Ir1 Cl1 2.3707(11)
Ir1 P1 2.4058(11)
Ir2 C86 2.034(4)
Ir2 N4 2.068(3)
Ir2 C69 2.071(4)
Ir2 N3 2.217(3)
Ir2 Cl2 2.3684(10)
Ir2 P2 2.3988(11)
P1 C41 1.820(4)
P1 C35 1.842(4)
P1 C47 1.842(4)
P2 C99 1.834(4)
P2 C93 1.824(4)
P2 C87 1.852(4)
O1 C6 1.370(6)
O1 C7 1.358(5)
O2 C24 1.357(5)
O2 C23 1.381(5)
O3 C59 1.362(5)
O3 C58 1.379(6)
O4 C76 1.361(5)
O4 C75 1.386(6)
N1 C7 1.315(6)
N1 C1 1.413(6)
N2 C24 1.309(5)
N2 C18 1.409(5)
N3 C59 1.305(5)
N3 C53 1.417(5)
N4 C76 1.305(5)
N4 C70 1.405(5)
C1 C2 1.380(7)
C1 C6 1.398(6)
C2 C3 1.390(7)
C2 H2A 0.9300
C3 C4 1.400(8)
C3 H3A 0.9300
C4 C5 1.378(8)
C4 H4A 0.9300
C5 C6 1.373(6)
C5 H5A 0.9300
C7 C8 1.424(6)
C8 C9 1.387(6)
C8 C17 1.446(6)
C9 C10 1.403(7)
C9 H9A 0.9300
C10 C15 1.420(6)
C10 C11 1.411(7)
C11 C12 1.356(9)
C11 H11A 0.9300
C12 C13 1.400(9)
C12 H12A 0.9300
C13 C14 1.379(7)
C13 H13A 0.9300
C14 C15 1.412(7)
C14 H14A 0.9300
C15 C16 1.423(6)
C16 C17 1.362(6)
C16 H16A 0.9300
C18 C23 1.385(6)
C18 C19 1.387(6)
C19 C20 1.391(7)
C19 H19A 0.9300
C20 C21 1.388(8)
C20 H20A 0.9300
C21 C22 1.367(8)
C21 H21A 0.9300
C22 C23 1.372(6)
C22 H22A 0.9300
C24 C25 1.423(6)
C25 C26 1.373(6)
C25 C34 1.453(6)
C26 C27 1.409(6)
C26 H26A 0.9300
C27 C28 1.411(6)
C27 C32 1.423(6)
C28 C29 1.361(7)
C28 H28A 0.9300
C29 C30 1.400(8)
C29 H29A 0.9300
C30 C31 1.375(7)
C30 H30A 0.9300
C31 C32 1.403(6)
C31 H31A 0.9300
C32 C33 1.423(6)
C33 C34 1.365(6)
C33 H33A 0.9300
C35 C40 1.381(6)
C35 C36 1.392(6)
C36 C37 1.367(7)
C36 H36A 0.9300
C37 C38 1.386(8)
C37 H37A 0.9300
C38 C39 1.368(8)
C38 H38A 0.9300
C39 C40 1.384(6)
C39 H39A 0.9300
C40 H40A 0.9300
C41 C42 1.387(6)
C41 C46 1.398(6)
C42 C43 1.388(7)
C42 H42A 0.9300
C43 C44 1.353(9)
C43 H43A 0.9300
C44 C45 1.390(9)
C44 H44A 0.9300
C45 C46 1.370(7)
C45 H45A 0.9300
C46 H46A 0.9300
C47 C52 1.370(6)
C47 C48 1.391(7)
C48 C49 1.389(8)
C48 H48A 0.9300
C49 C50 1.350(9)
C49 H49A 0.9300
C50 C51 1.369(9)
C50 H50A 0.9300
C51 C52 1.395(7)
C51 H51A 0.9300
C52 H52A 0.9300
C53 C58 1.382(6)
C53 C54 1.393(6)
C54 C55 1.384(6)
C54 H54A 0.9300
C55 C56 1.393(7)
C55 H55A 0.9300
C56 C57 1.390(8)
C56 H56A 0.9300
C57 C58 1.368(6)
C57 H57A 0.9300
C59 C60 1.436(6)
C60 C61 1.366(6)
C60 C69 1.432(6)
C61 C62 1.403(6)
C61 H61A 0.9300
C62 C63 1.412(6)
C62 C67 1.429(6)
C63 C64 1.391(8)
C63 H63A 0.9300
C64 C65 1.394(8)
C64 H64A 0.9300
C65 C66 1.383(7)
C65 H65A 0.9300
C66 C67 1.407(6)
C66 H66A 0.9300
C67 C68 1.421(6)
C68 C69 1.375(6)
C68 H68A 0.9300
C70 C75 1.380(6)
C70 C71 1.380(6)
C71 C72 1.389(7)
C71 H71A 0.9300
C72 C73 1.393(8)
C72 H72A 0.9300
C73 C74 1.357(8)
C73 H73A 0.9300
C74 C75 1.377(7)
C74 H74A 0.9300
C76 C77 1.422(6)
C77 C78 1.383(6)
C77 C86 1.435(6)
C78 C79 1.400(7)
C78 H78A 0.9300
C79 C80 1.423(6)
C79 C84 1.425(7)
C80 C81 1.342(8)
C80 H80A 0.9300
C81 C82 1.406(8)
C81 H81A 0.9300
C82 C83 1.380(7)
C82 H82A 0.9300
C83 C84 1.417(7)
C83 H83A 0.9300
C84 C85 1.421(6)
C85 C86 1.356(6)
C85 H85A 0.9300
C87 C88 1.382(6)
C87 C92 1.384(6)
C88 C89 1.389(6)
C88 H88A 0.9300
C89 C90 1.384(7)
C89 H89A 0.9300
C90 C91 1.370(7)
C90 H90A 0.9300
C91 C92 1.373(6)
C91 H91A 0.9300
C92 H92A 0.9300
C93 C98 1.398(6)
C93 C94 1.395(6)
C94 C95 1.388(7)
C94 H94A 0.9300
C95 C96 1.384(8)
C95 H95A 0.9300
C96 C97 1.373(8)
C96 H96A 0.9300
C97 C98 1.376(7)
C97 H97A 0.9300
C98 H98A 0.9300
C99 C104 1.390(6)
C99 C100 1.393(6)
C100 C101 1.395(7)
C100 H10A 0.9300
C101 C102 1.366(9)
C101 H10B 0.9300
C102 C103 1.389(9)
C102 H10C 0.9300
C103 C104 1.381(7)
C103 H10D 0.9300
C104 H10E 0.9300
Cl3 C105 1.692(11)
Cl4 C105 1.617(12)
C105 H10F 0.9700
C105 H10G 0.9700
Cl5 Cl5' 1.40(4)
Cl5 C106 1.561(17)
Cl6 Cl6' 1.271(16)
Cl6 C106 1.832(18)
Cl6 Cl5' 2.01(3)
C106 Cl6' 1.456(17)
C106 Cl5' 1.69(2)
